data_2104187
loop_
_publ_author_name
'Trilleras, Jorge'
'Quiroga, Jairo'
'Cobo, Justo'
'Marchal, Antonio'
'Nogueras, Manuel'
'Low, John N.'
'Glidewell, Christopher'

_publ_section_title
;
 Anhydrous <i>versus</i> hydrated <i>N</i>^4^-substituted
 1<i>H</i>-pyrazolo[3,4-<i>d</i>]pyrimidine-4,6-diamines: hydrogen
 bonding in two and three dimensions
;
_journal_coeditor_code BM5056
_journal_issue 5
_journal_name_full 'Acta Crystallographica Section B'
_journal_page_first 610
_journal_page_last 622
_journal_paper_doi 10.1107/S0108768108019903
_journal_volume 64
_journal_year 2008
_chemical_formula_moiety '2(C9 H12 N6), C2 H6 O, H2 O'
_chemical_formula_sum 'C20 H32 N12 O2'
_chemical_formula_weight 472.58
_chemical_name_systematic
;
(4-(Pyrrolidin-1-yl)-1/H/-pyrazolo[3,4-/d/]pyrimidin-6-amine)
 ethanol hemisolvate hemihydrate
;
_space_group_IT_number 2
_symmetry_cell_setting triclinic
_symmetry_space_group_name_Hall '-P 1'
_symmetry_space_group_name_H-M 'P -1'
_atom_sites_solution_hydrogens geom
_atom_sites_solution_primary direct
_atom_sites_solution_secondary difmap
_cell_angle_alpha 76.855(16)
_cell_angle_beta 83.505(14)
_cell_angle_gamma 88.003(17)
_cell_formula_units_Z 2
_cell_length_a 7.9342(15)
_cell_length_b 8.9219(19)
_cell_length_c 16.767(3)
_cell_measurement_reflns_used 5275
_cell_measurement_temperature 120(2)
_cell_measurement_theta_max 27.50
_cell_measurement_theta_min 3.02
_cell_volume 1148.3(4)
_computing_cell_refinement 'DIRAX/LSQ (Duisenberg et al., 2000)'
_computing_data_collection 'COLLECT (Hooft, 1999)'
_computing_data_reduction 'EVALCCD (Duisenberg et al., 2003)'
_computing_molecular_graphics 'PLATON (Spek, 2003)'
_computing_publication_material 'SHELXL-97 and PRPKAPPA (Ferguson, 1999)'
_computing_structure_refinement 'OSCAIL (McArdle, 2003) and SHELXL-97 (Sheldrick, 1997)'
_computing_structure_solution 'Sir2004 (Burla et al., 2005)'
_diffrn_ambient_temperature 120(2)
_diffrn_measured_fraction_theta_full 0.998
_diffrn_measured_fraction_theta_max 0.998
_diffrn_measurement_device_type 'Bruker-Nonius KappaCCD'
_diffrn_measurement_method '\f & \w scans'
_diffrn_radiation_monochromator graphite
_diffrn_radiation_source 'Bruker-Nonius FR591 rotating anode'
_diffrn_radiation_type 'Mo K\a'
_diffrn_radiation_wavelength 0.71073
_diffrn_reflns_av_R_equivalents 0.0640
_diffrn_reflns_av_sigmaI/netI 0.0540
_diffrn_reflns_limit_h_max 10
_diffrn_reflns_limit_h_min -10
_diffrn_reflns_limit_k_max 11
_diffrn_reflns_limit_k_min -11
_diffrn_reflns_limit_l_max 21
_diffrn_reflns_limit_l_min -21
_diffrn_reflns_number 28718
_diffrn_reflns_theta_full 27.50
_diffrn_reflns_theta_max 27.50
_diffrn_reflns_theta_min 3.02
_diffrn_standards_decay_% 0
_diffrn_standards_number 0
_exptl_absorpt_coefficient_mu 0.096
_exptl_absorpt_correction_T_max 0.991
_exptl_absorpt_correction_T_min 0.967
_exptl_absorpt_correction_type multi-scan
_exptl_absorpt_process_details 'SADABS 2.10 (Sheldrick, 2003)'
_exptl_crystal_colour colourless
_exptl_crystal_density_diffrn 1.367
_exptl_crystal_density_method 'not measured'
_exptl_crystal_description plate
_exptl_crystal_F_000 504
_exptl_crystal_size_max 0.46
_exptl_crystal_size_mid 0.19
_exptl_crystal_size_min 0.10
_refine_diff_density_max 0.320
_refine_diff_density_min -0.324
_refine_ls_extinction_method none
_refine_ls_goodness_of_fit_ref 1.051
_refine_ls_hydrogen_treatment constr
_refine_ls_matrix_type full
_refine_ls_number_parameters 308
_refine_ls_number_reflns 5275
_refine_ls_number_restraints 0
_refine_ls_restrained_S_all 1.051
_refine_ls_R_factor_all 0.1029
_refine_ls_R_factor_gt 0.0550
_refine_ls_shift/su_max 0.000
_refine_ls_shift/su_mean 0.000
_refine_ls_structure_factor_coef Fsqd
_refine_ls_weighting_details 'w=1/[\s^2^(Fo^2^)+(0.0811P)^2^+0.4703P] where P=(Fo^2^+2Fc^2^)/3'
_refine_ls_weighting_scheme calc
_refine_ls_wR_factor_gt 0.1323
_refine_ls_wR_factor_ref 0.1626
_reflns_number_gt 3372
_reflns_number_total 5275
_reflns_threshold_expression I>2\s(I)
_cod_data_source_file bm5056.cif
_cod_data_source_block IX
_cod_depositor_comments
;
The following automatic conversions were performed:
'_exptl_absorpt_correction_type' value 'Multi-scan' changed to
'multi-scan' according to
'/home/saulius/struct/CIF-dictionaries/cif_core.dic' dictionary named
'cif_core.dic' version 2.4.1 from 2010-06-29.

Automatic conversion script
Id: cif_fix_enum 1527 2010-12-29 10:47:43Z saulius 

The following automatic conversions were performed:

'_exptl_absorpt_correction_type' value 'Multi-scan' changed to
'multi-scan' according to
/home/saulius/struct/CIF-dictionaries/cif_core.dic dictionary named
'cif_core.dic' version 2.4.1 from 2010-06-29.

Automatic conversion script
Id: cif_fix_values 1715 2011-07-08 13:25:40Z adriana 
;
_cod_database_code 2104187

loop_
_symmetry_equiv_pos_as_xyz
'x, y, z'
'-x, -y, -z'

loop_
_atom_site_type_symbol
_atom_site_label
_atom_site_fract_x
_atom_site_fract_y
_atom_site_fract_z
_atom_site_U_iso_or_equiv
_atom_site_adp_type
_atom_site_calc_flag
_atom_site_refinement_flags
_atom_site_occupancy
N N11 0.4818(2) 0.17503(19) 0.42237(10) 0.0200(4) Uani d . 1
N N12 0.4935(2) 0.29356(19) 0.35371(10) 0.0224(4) Uani d . 1
N N14 0.2001(2) 0.58580(18) 0.50653(10) 0.0196(4) Uani d . 1
N N15 0.2139(2) 0.35172(18) 0.59792(10) 0.0192(4) Uani d . 1
N N16 0.2277(2) 0.12251(19) 0.69327(10) 0.0236(4) Uani d . 1
N N17 0.3589(2) 0.12835(18) 0.56290(10) 0.0188(4) Uani d . 1
C C13 0.4138(3) 0.4119(2) 0.37627(13) 0.0220(5) Uani d . 1
C C13A 0.3469(3) 0.3727(2) 0.46033(12) 0.0174(4) Uani d . 1
C C14 0.2530(3) 0.4392(2) 0.52157(12) 0.0180(4) Uani d . 1
C C16 0.2671(3) 0.2031(2) 0.61433(12) 0.0185(4) Uani d . 1
C C17A 0.3944(3) 0.2189(2) 0.48712(12) 0.0187(4) Uani d . 1
C C141 0.1108(3) 0.6551(2) 0.57069(12) 0.0202(4) Uani d . 1
C C142 0.0618(3) 0.8156(2) 0.52534(13) 0.0232(5) Uani d . 1
C C143 0.1870(3) 0.8511(2) 0.44775(13) 0.0239(5) Uani d . 1
C C144 0.2326(3) 0.6952(2) 0.42737(13) 0.0220(5) Uani d . 1
N N21 0.8747(2) 0.3347(2) 0.04059(10) 0.0234(4) Uani d . 1
N N22 0.7905(2) 0.2106(2) 0.09043(11) 0.0271(4) Uani d . 1
N N24 0.8217(2) -0.00084(19) -0.12914(11) 0.0232(4) Uani d . 1
N N25 0.9639(2) 0.22692(19) -0.17981(10) 0.0208(4) Uani d . 1
N N26 1.0936(2) 0.4576(2) -0.23629(11) 0.0271(4) Uani d . 1
N N27 0.9968(2) 0.41587(19) -0.09901(10) 0.0220(4) Uani d . 1
C C23 0.7762(3) 0.1126(2) 0.04324(13) 0.0252(5) Uani d . 1
C C23A 0.8510(3) 0.1703(2) -0.03810(12) 0.0195(4) Uani d . 1
C C24 0.8786(3) 0.1298(2) -0.11606(13) 0.0205(4) Uani d . 1
C C26 1.0158(3) 0.3643(2) -0.16940(13) 0.0208(4) Uani d . 1
C C27A 0.9138(3) 0.3148(2) -0.03629(12) 0.0206(4) Uani d . 1
C C241 0.8251(3) -0.0333(3) -0.21138(14) 0.0292(5) Uani d . 1
C C242 0.6848(3) -0.1513(3) -0.19921(15) 0.0347(6) Uani d . 1
C C243 0.6924(3) -0.2407(3) -0.11097(15) 0.0316(5) Uani d . 1
C C244 0.7275(3) -0.1167(2) -0.06583(14) 0.0257(5) Uani d . 1
O O31 0.5139(2) 0.25081(19) 0.76120(10) 0.0402(4) Uani d . 1
C C31 0.4618(3) 0.2639(3) 0.84302(14) 0.0329(6) Uani d . 1
C C32 0.5172(4) 0.4156(3) 0.85512(17) 0.0421(6) Uani d . 1
O O1 0.77435(19) 0.22078(16) 0.25481(9) 0.0255(4) Uani d . 1
H H11 0.5305 0.0876 0.4217 0.024 Uiso d R 1
H H16A 0.1478 0.1588 0.7228 0.028 Uiso d R 1
H H16B 0.2389 0.0240 0.7027 0.028 Uiso d R 1
H H13 0.4026 0.5104 0.3409 0.026 Uiso calc R 1
H H41A 0.1858 0.6604 0.6133 0.024 Uiso calc R 1
H H41B 0.0089 0.5951 0.5973 0.024 Uiso calc R 1
H H42A 0.0715 0.8913 0.5595 0.028 Uiso calc R 1
H H42B -0.0562 0.8175 0.5111 0.028 Uiso calc R 1
H H43A 0.2894 0.9014 0.4578 0.029 Uiso calc R 1
H H43B 0.1344 0.9199 0.4020 0.029 Uiso calc R 1
H H44A 0.1605 0.6736 0.3869 0.026 Uiso calc R 1
H H44B 0.3532 0.6915 0.4049 0.026 Uiso calc R 1
H H21 0.9017 0.4091 0.0614 0.028 Uiso d R 1
H H26A 1.1142 0.4289 -0.2821 0.033 Uiso d R 1
H H26B 1.1230 0.5485 -0.2343 0.033 Uiso d R 1
H H23 0.7223 0.0155 0.0617 0.030 Uiso calc R 1
H H41C 0.9364 -0.0764 -0.2286 0.035 Uiso calc R 1
H H41D 0.8007 0.0607 -0.2529 0.035 Uiso calc R 1
H H42C 0.5729 -0.1003 -0.2063 0.042 Uiso calc R 1
H H42D 0.7069 -0.2195 -0.2384 0.042 Uiso calc R 1
H H43C 0.7846 -0.3188 -0.1075 0.038 Uiso calc R 1
H H43D 0.5835 -0.2925 -0.0880 0.038 Uiso calc R 1
H H44C 0.6204 -0.0731 -0.0439 0.031 Uiso calc R 1
H H44D 0.7959 -0.1586 -0.0198 0.031 Uiso calc R 1
H H31 0.4334 0.2073 0.7498 0.060 Uiso d R 1
H H31A 0.5123 0.1789 0.8822 0.040 Uiso calc R 1
H H31B 0.3368 0.2561 0.8540 0.040 Uiso calc R 1
H H32A 0.6401 0.4257 0.8408 0.063 Uiso calc R 1
H H32B 0.4884 0.4207 0.9128 0.063 Uiso calc R 1
H H32C 0.4593 0.4994 0.8196 0.063 Uiso calc R 1
H H1A 0.6810 0.2407 0.2766 0.038 Uiso d R 1
H H1B 0.7659 0.2233 0.2062 0.038 Uiso d R 1

loop_
_atom_site_aniso_label
_atom_site_aniso_U_11
_atom_site_aniso_U_22
_atom_site_aniso_U_33
_atom_site_aniso_U_12
_atom_site_aniso_U_13
_atom_site_aniso_U_23
N11 0.0261(10) 0.0159(8) 0.0173(9) 0.0022(7) 0.0019(7) -0.0047(7)
N12 0.0293(10) 0.0191(9) 0.0175(9) 0.0006(7) 0.0013(7) -0.0033(7)
N14 0.0258(9) 0.0149(8) 0.0174(9) -0.0008(7) 0.0007(7) -0.0040(7)
N15 0.0239(9) 0.0147(8) 0.0184(9) -0.0001(7) 0.0001(7) -0.0037(7)
N16 0.0342(11) 0.0163(9) 0.0177(9) 0.0019(8) 0.0054(8) -0.0026(7)
N17 0.0224(9) 0.0154(8) 0.0174(9) -0.0010(7) 0.0014(7) -0.0032(7)
C13 0.0265(11) 0.0192(10) 0.0192(11) 0.0005(8) -0.0011(9) -0.0030(8)
C13A 0.0211(10) 0.0145(9) 0.0165(10) -0.0018(8) -0.0012(8) -0.0037(8)
C14 0.0200(10) 0.0151(10) 0.0192(10) -0.0021(8) -0.0018(8) -0.0044(8)
C16 0.0216(11) 0.0162(10) 0.0184(10) -0.0025(8) -0.0020(8) -0.0051(8)
C17A 0.0195(10) 0.0183(10) 0.0192(10) -0.0012(8) 0.0000(8) -0.0067(8)
C141 0.0242(11) 0.0182(10) 0.0191(11) 0.0001(8) 0.0006(9) -0.0074(8)
C142 0.0285(12) 0.0171(10) 0.0246(11) 0.0016(9) -0.0031(9) -0.0060(9)
C143 0.0305(12) 0.0160(10) 0.0244(11) 0.0009(9) -0.0001(9) -0.0044(9)
C144 0.0276(11) 0.0185(10) 0.0191(11) 0.0002(8) -0.0003(9) -0.0034(8)
N21 0.0327(11) 0.0209(9) 0.0180(9) -0.0079(8) 0.0017(8) -0.0081(7)
N22 0.0348(11) 0.0244(10) 0.0213(10) -0.0073(8) 0.0021(8) -0.0049(8)
N24 0.0291(10) 0.0201(9) 0.0222(9) -0.0044(7) -0.0015(8) -0.0088(7)
N25 0.0254(10) 0.0192(9) 0.0188(9) -0.0030(7) 0.0004(7) -0.0072(7)
N26 0.0412(12) 0.0208(9) 0.0202(10) -0.0073(8) 0.0036(8) -0.0090(8)
N27 0.0285(10) 0.0212(9) 0.0177(9) -0.0026(8) 0.0007(8) -0.0085(7)
C23 0.0321(12) 0.0212(11) 0.0223(11) -0.0064(9) -0.0006(9) -0.0051(9)
C23A 0.0225(11) 0.0169(10) 0.0194(10) -0.0017(8) -0.0008(8) -0.0051(8)
C24 0.0205(11) 0.0192(10) 0.0218(11) -0.0003(8) -0.0008(9) -0.0052(9)
C26 0.0233(11) 0.0208(10) 0.0184(10) -0.0010(8) -0.0011(8) -0.0051(8)
C27A 0.0226(11) 0.0206(10) 0.0194(11) -0.0007(8) -0.0012(8) -0.0064(8)
C241 0.0356(13) 0.0314(12) 0.0238(12) -0.0052(10) 0.0014(10) -0.0147(10)
C242 0.0386(14) 0.0350(13) 0.0365(14) -0.0097(11) -0.0038(11) -0.0192(11)
C243 0.0353(13) 0.0215(11) 0.0407(14) -0.0056(10) -0.0035(11) -0.0120(10)
C244 0.0287(12) 0.0217(11) 0.0273(12) -0.0051(9) -0.0023(10) -0.0065(9)
O31 0.0419(11) 0.0421(10) 0.0373(10) -0.0078(8) -0.0027(8) -0.0101(8)
C31 0.0355(14) 0.0317(13) 0.0302(13) 0.0015(10) -0.0057(11) -0.0031(10)
C32 0.0528(17) 0.0349(14) 0.0414(15) -0.0034(12) -0.0102(13) -0.0111(12)
O1 0.0329(9) 0.0242(8) 0.0190(8) -0.0008(7) 0.0021(6) -0.0067(6)

loop_
_atom_type_symbol
_atom_type_description
_atom_type_scat_dispersion_real
_atom_type_scat_dispersion_imag
_atom_type_scat_source
C C 0.0033 0.0016 'International Tables Vol C Tables 4.2.6.8 and 6.1.1.4'
H H 0.0000 0.0000 'International Tables Vol C Tables 4.2.6.8 and 6.1.1.4'
N N 0.0061 0.0033 'International Tables Vol C Tables 4.2.6.8 and 6.1.1.4'
O O 0.0106 0.0060 'International Tables Vol C Tables 4.2.6.8 and 6.1.1.4'

loop_
_geom_angle_atom_site_label_1
_geom_angle_atom_site_label_2
_geom_angle_atom_site_label_3
_geom_angle
_geom_angle_publ_flag
C17A N11 N12 111.05(16) no
C17A N11 H11 127.6 no
N12 N11 H11 121.3 no
C13 N12 N11 106.16(16) no
C14 N14 C144 124.51(17) no
C14 N14 C141 122.37(17) no
C144 N14 C141 113.03(15) no
C14 N15 C16 118.66(17) no
C16 N16 H16A 117.3 no
C16 N16 H16B 117.4 no
H16A N16 H16B 117.0 no
C16 N17 C17A 112.01(16) no
N12 C13 C13A 111.11(18) no
N12 C13 H13 124.4 no
C13A C13 H13 124.4 no
C17A C13A C13 104.35(17) no
C17A C13A C14 115.08(18) no
C13 C13A C14 140.57(18) no
N14 C14 N15 117.88(17) no
N14 C14 C13A 122.73(18) no
N15 C14 C13A 119.39(17) no
N17 C16 N15 127.64(18) no
N17 C16 N16 116.66(17) no
N15 C16 N16 115.65(17) no
N17 C17A N11 125.47(18) no
N17 C17A C13A 127.19(18) no
N11 C17A C13A 107.33(17) no
N14 C141 C142 104.46(16) no
N14 C141 H41A 110.9 no
C142 C141 H41A 110.9 no
N14 C141 H41B 110.9 no
C142 C141 H41B 110.9 no
H41A C141 H41B 108.9 no
C141 C142 C143 104.88(16) no
C141 C142 H42A 110.8 no
C143 C142 H42A 110.8 no
C141 C142 H42B 110.8 no
C143 C142 H42B 110.8 no
H42A C142 H42B 108.8 no
C142 C143 C144 105.28(16) no
C142 C143 H43A 110.7 no
C144 C143 H43A 110.7 no
C142 C143 H43B 110.7 no
C144 C143 H43B 110.7 no
H43A C143 H43B 108.8 no
N14 C144 C143 103.77(16) no
N14 C144 H44A 111.0 no
C143 C144 H44A 111.0 no
N14 C144 H44B 111.0 no
C143 C144 H44B 111.0 no
H44A C144 H44B 109.0 no
C27A N21 N22 111.67(17) no
C27A N21 H21 128.8 no
N22 N21 H21 119.4 no
C23 N22 N21 105.70(17) no
C24 N24 C244 124.01(17) no
C24 N24 C241 123.39(17) no
C244 N24 C241 112.03(16) no
C24 N25 C26 119.30(17) no
C26 N26 H26A 121.0 no
C26 N26 H26B 120.3 no
H26A N26 H26B 118.7 no
C27A N27 C26 112.01(17) no
N22 C23 C23A 111.52(19) no
N22 C23 H23 124.2 no
C23A C23 H23 124.2 no
C27A C23A C23 104.06(18) no
C27A C23A C24 115.12(18) no
C23 C23A C24 140.82(19) no
N24 C24 N25 118.02(18) no
N24 C24 C23A 122.78(18) no
N25 C24 C23A 119.20(18) no
N26 C26 N27 116.94(18) no
N26 C26 N25 116.04(18) no
N27 C26 N25 127.02(18) no
N21 C27A N27 125.65(18) no
N21 C27A C23A 107.05(18) no
N27 C27A C23A 127.29(18) no
N24 C241 C242 102.75(17) no
N24 C241 H41C 111.2 no
C242 C241 H41C 111.2 no
N24 C241 H41D 111.2 no
C242 C241 H41D 111.2 no
H41C C241 H41D 109.1 no
C243 C242 C241 103.15(19) no
C243 C242 H42C 111.1 no
C241 C242 H42C 111.1 no
C243 C242 H42D 111.1 no
C241 C242 H42D 111.1 no
H42C C242 H42D 109.1 no
C242 C243 C244 103.39(18) no
C242 C243 H43C 111.1 no
C244 C243 H43C 111.1 no
C242 C243 H43D 111.1 no
C244 C243 H43D 111.1 no
H43C C243 H43D 109.0 no
N24 C244 C243 103.74(17) no
N24 C244 H44C 111.0 no
C243 C244 H44C 111.0 no
N24 C244 H44D 111.0 no
C243 C244 H44D 111.0 no
H44C C244 H44D 109.0 no
C31 O31 H31 102.8 no
O31 C31 C32 109.9(2) no
O31 C31 H31A 109.7 no
C32 C31 H31A 109.7 no
O31 C31 H31B 109.7 no
C32 C31 H31B 109.7 no
H31A C31 H31B 108.2 no
C31 C32 H32A 109.5 no
C31 C32 H32B 109.5 no
H32A C32 H32B 109.5 no
C31 C32 H32C 109.5 no
H32A C32 H32C 109.5 no
H32B C32 H32C 109.5 no
H1A O1 H1B 108.2 no

loop_
_geom_bond_atom_site_label_1
_geom_bond_atom_site_label_2
_geom_bond_distance
_geom_bond_publ_flag
N11 C17A 1.348(2) no
N11 N12 1.371(2) no
N11 H11 0.86 no
N12 C13 1.318(3) no
N14 C14 1.337(3) no
N14 C144 1.460(3) no
N14 C141 1.463(2) no
N15 C14 1.348(3) no
N15 C16 1.354(2) no
N16 C16 1.362(3) no
N16 H16A 0.86 no
N16 H16B 0.86 no
N17 C16 1.343(2) no
N17 C17A 1.347(3) no
C13 C13A 1.418(3) no
C13 H13 0.95 no
C13A C17A 1.396(3) no
C13A C14 1.426(3) no
C141 C142 1.521(3) no
C141 H41A 0.99 no
C141 H41B 0.99 no
C142 C143 1.524(3) no
C142 H42A 0.99 no
C142 H42B 0.99 no
C143 C144 1.528(3) no
C143 H43A 0.99 no
C143 H43B 0.99 no
C144 H44A 0.99 no
C144 H44B 0.99 no
N21 C27A 1.341(3) no
N21 N22 1.370(2) no
N21 H21 0.86 no
N22 C23 1.321(3) no
N24 C24 1.337(3) no
N24 C244 1.459(3) no
N24 C241 1.469(3) no
N25 C24 1.344(3) no
N25 C26 1.360(3) no
N26 C26 1.337(3) no
N26 H26A 0.86 no
N26 H26B 0.86 no
N27 C27A 1.344(3) no
N27 C26 1.353(3) no
C23 C23A 1.413(3) no
C23 H23 0.95 no
C23A C27A 1.406(3) no
C23A C24 1.425(3) no
C241 C242 1.524(3) no
C241 H41C 0.99 no
C241 H41D 0.99 no
C242 C243 1.519(3) no
C242 H42C 0.99 no
C242 H42D 0.99 no
C243 C244 1.524(3) no
C243 H43C 0.99 no
C243 H43D 0.99 no
C244 H44C 0.99 no
C244 H44D 0.99 no
O31 C31 1.417(3) no
O31 H31 0.82 no
C31 C32 1.500(3) no
C31 H31A 0.99 no
C31 H31B 0.99 no
C32 H32A 0.98 no
C32 H32B 0.98 no
C32 H32C 0.98 no
O1 H1A 0.82 no
O1 H1B 0.82 no

loop_
_geom_hbond_atom_site_label_D
_geom_hbond_atom_site_label_H
_geom_hbond_atom_site_label_A
_geom_hbond_site_symmetry_A
_geom_hbond_distance_DH
_geom_hbond_distance_HA
_geom_hbond_distance_DA
_geom_hbond_angle_DHA
_geom_hbond_publ_flag
O1 H1A N12 . 0.82 1.97 2.773(2) 164 no
O1 H1B N22 . 0.82 1.96 2.767(2) 169 no
N11 H11 N17 2_656 0.86 2.06 2.918(2) 172 no
N21 H21 N27 2_765 0.86 2.03 2.886(2) 170 no
N16 H16A N25 1_456 0.86 2.24 3.088(2) 169 no
N26 H26A N15 1_654 0.86 2.32 3.172(3) 171 no
N16 H16B O1 2_656 0.86 2.14 2.988(2) 168 no
N26 H26B O1 2_765 0.86 2.18 3.026(2) 168 no
O31 H31 N16 . 0.82 2.21 3.021(2) 168 no

loop_
_geom_torsion_atom_site_label_1
_geom_torsion_atom_site_label_2
_geom_torsion_atom_site_label_3
_geom_torsion_atom_site_label_4
_geom_torsion
_geom_torsion_publ_flag
C17A N11 N12 C13 0.4(2) no
N11 N12 C13 C13A -0.5(2) no
N12 C13 C13A C17A 0.3(2) no
N12 C13 C13A C14 179.9(2) no
C144 N14 C14 N15 179.75(18) no
C141 N14 C14 N15 3.5(3) no
C144 N14 C14 C13A -0.7(3) no
C141 N14 C14 C13A -177.02(19) no
C16 N15 C14 N14 -179.71(18) no
C16 N15 C14 C13A 0.8(3) no
C17A C13A C14 N14 178.94(19) no
C13 C13A C14 N14 -0.6(4) no
C17A C13A C14 N15 -1.6(3) no
C13 C13A C14 N15 178.9(2) no
C17A N17 C16 N15 -1.2(3) no
C17A N17 C16 N16 -178.57(18) no
C14 N15 C16 N17 0.7(3) no
C14 N15 C16 N16 178.14(18) no
C16 N17 C17A N11 -178.84(19) no
C16 N17 C17A C13A 0.2(3) no
N12 N11 C17A N17 178.95(19) no
N12 N11 C17A C13A -0.2(2) no
C13 C13A C17A N17 -179.2(2) no
C14 C13A C17A N17 1.1(3) no
C13 C13A C17A N11 0.0(2) no
C14 C13A C17A N11 -179.72(17) no
C14 N14 C141 C142 -175.13(19) no
C144 N14 C141 C142 8.2(2) no
N14 C141 C142 C143 -23.3(2) no
C141 C142 C143 C144 29.8(2) no
C14 N14 C144 C143 -166.35(19) no
C141 N14 C144 C143 10.2(2) no
C142 C143 C144 N14 -24.5(2) no
C27A N21 N22 C23 -0.5(2) no
N21 N22 C23 C23A 0.2(2) no
N22 C23 C23A C27A 0.1(2) no
N22 C23 C23A C24 -179.1(3) no
C244 N24 C24 N25 179.96(18) no
C241 N24 C24 N25 -9.3(3) no
C244 N24 C24 C23A -0.7(3) no
C241 N24 C24 C23A 170.0(2) no
C26 N25 C24 N24 176.66(19) no
C26 N25 C24 C23A -2.7(3) no
C27A C23A C24 N24 -177.53(19) no
C23 C23A C24 N24 1.6(4) no
C27A C23A C24 N25 1.8(3) no
C23 C23A C24 N25 -179.1(2) no
C27A N27 C26 N26 178.56(18) no
C27A N27 C26 N25 -1.4(3) no
C24 N25 C26 N26 -177.31(18) no
C24 N25 C26 N27 2.6(3) no
N22 N21 C27A N27 -179.72(19) no
N22 N21 C27A C23A 0.5(2) no
C26 N27 C27A N21 -179.3(2) no
C26 N27 C27A C23A 0.4(3) no
C23 C23A C27A N21 -0.4(2) no
C24 C23A C27A N21 179.04(18) no
C23 C23A C27A N27 179.9(2) no
C24 C23A C27A N27 -0.7(3) no
C24 N24 C241 C242 -156.0(2) no
C244 N24 C241 C242 15.7(2) no
N24 C241 C242 C243 -33.2(2) no
C241 C242 C243 C244 38.8(2) no
C24 N24 C244 C243 180.0(2) no
C241 N24 C244 C243 8.3(2) no
C242 C243 C244 N24 -29.0(2) no

loop_
_cod_related_entry_id
_cod_related_entry_database
_cod_related_entry_code
1 ChemSpider 30654518
